data_1555197
loop_
_publ_author_name
'Jia, Yan-Lai'
'Wei, Mei-Yan'
'Chen, Hai-Yan'
'Guan, Fei-Fei'
'Wang, Chang-Yun'
'Shao, Chang-Lun'

_publ_section_title
;
 (+)- and (-)-Pestaloxazine A, a Pair of Antiviral Enantiomeric Alkaloid
 Dimers with a Symmetric Spiro[oxazinane-piperazinedione] Skeleton from
 Pestalotiopsis sp.
;
_journal_issue 17
_journal_name_full 'Organic letters'
_journal_page_first 4216
_journal_page_last 4219
_journal_paper_doi 10.1021/acs.orglett.5b01995
_journal_volume 17
_journal_year 2015
_chemical_formula_sum 'C22 H34 N4 O9'
_chemical_formula_weight 498.53
_space_group_IT_number 2
_space_group_name_Hall '-P 1'
_space_group_name_H-M_alt 'P -1'
_symmetry_cell_setting triclinic
_symmetry_space_group_name_H-M 'P -1'
_atom_sites_solution_hydrogens geom
_atom_sites_solution_primary direct
_atom_sites_solution_secondary difmap
_audit_creation_method SHELXL-97
_cell_angle_alpha 106.75(3)
_cell_angle_beta 97.22(3)
_cell_angle_gamma 95.45(3)
_cell_formula_units_Z 2
_cell_length_a 9.7492(19)
_cell_length_b 10.793(2)
_cell_length_c 12.316(3)
_cell_measurement_temperature 293(2)
_cell_measurement_theta_max 25.5
_cell_measurement_theta_min 3.07
_cell_volume 1219.3(5)
_computing_cell_refinement 'Bruker SMART'
_computing_data_collection 'Bruker SMART'
_computing_data_reduction 'Bruker SAINT'
_computing_molecular_graphics 'Bruker SHELXTL'
_computing_publication_material 'Bruker SHELXTL'
_computing_structure_refinement 'SHELXL-97 (Sheldrick, 1997)'
_computing_structure_solution 'SHELXS-97 (Sheldrick, 1990)'
_diffrn_ambient_temperature 293(2)
_diffrn_measured_fraction_theta_full 0.998
_diffrn_measured_fraction_theta_max 0.998
_diffrn_measurement_device_type 'CCD area detector'
_diffrn_measurement_method 'phi and omega scans'
_diffrn_radiation_monochromator graphite
_diffrn_radiation_source 'fine-focus sealed tube'
_diffrn_radiation_type MoK\a
_diffrn_radiation_wavelength 0.71073
_diffrn_reflns_av_R_equivalents 0.0346
_diffrn_reflns_av_sigmaI/netI 0.0318
_diffrn_reflns_limit_h_max 11
_diffrn_reflns_limit_h_min -11
_diffrn_reflns_limit_k_max 13
_diffrn_reflns_limit_k_min -13
_diffrn_reflns_limit_l_max 14
_diffrn_reflns_limit_l_min -14
_diffrn_reflns_number 21670
_diffrn_reflns_theta_full 25.50
_diffrn_reflns_theta_max 25.50
_diffrn_reflns_theta_min 3.07
_diffrn_standards_decay_% 0
_diffrn_standards_interval_count 0
_diffrn_standards_interval_time 0
_diffrn_standards_number 0
_exptl_absorpt_coefficient_mu 0.106
_exptl_absorpt_correction_T_max 0.9802
_exptl_absorpt_correction_T_min 0.9761
_exptl_absorpt_correction_type multi-scan
_exptl_absorpt_process_details sadabs
_exptl_crystal_colour colorless
_exptl_crystal_density_diffrn 1.358
_exptl_crystal_density_method 'not measured'
_exptl_crystal_description block
_exptl_crystal_F_000 532
_exptl_crystal_size_max 0.23
_exptl_crystal_size_mid 0.20
_exptl_crystal_size_min 0.19
_refine_diff_density_max 0.352
_refine_diff_density_min -0.279
_refine_diff_density_rms 0.039
_refine_ls_extinction_method none
_refine_ls_goodness_of_fit_ref 1.010
_refine_ls_hydrogen_treatment mixed
_refine_ls_matrix_type full
_refine_ls_number_parameters 339
_refine_ls_number_reflns 4523
_refine_ls_number_restraints 30
_refine_ls_restrained_S_all 1.016
_refine_ls_R_factor_all 0.0756
_refine_ls_R_factor_gt 0.0473
_refine_ls_shift/su_max 0.000
_refine_ls_shift/su_mean 0.000
_refine_ls_structure_factor_coef Fsqd
_refine_ls_weighting_details 'calc w=1/[\s^2^(Fo^2^)+(0.0223P)^2^+0.9246P] where P=(Fo^2^+2Fc^2^)/3'
_refine_ls_weighting_scheme calc
_refine_ls_wR_factor_gt 0.0894
_refine_ls_wR_factor_ref 0.1010
_reflns_number_gt 3240
_reflns_number_total 4523
_reflns_threshold_expression >2sigma(I)
_cod_data_source_file ol5b01995_si_002.cif
_cod_data_source_block 141029c_sad
_cod_depositor_comments
;
The following automatic conversions were performed:

data item '_symmetry_cell_setting' value 'Triclinic' was changed to
'triclinic' in accordance with the
/home/saulius/struct/COD-crude-data/automatic-downloads/DataCite-retrospective/ACS/depositions/lib/dictionaries/cif_core.dic
dictionary named 'cif_core.dic' version 2.4.2 last updated on
2011-04-26.

Automatic conversion script
Id: cif_fix_values 6909 2019-04-08 15:41:33Z antanas 
;
_cod_original_cell_volume 1219.4(4)
_cod_original_sg_symbol_H-M P-1
_cod_database_code 1555197

loop_
_symmetry_equiv_pos_as_xyz
'x, y, z'
'-x, -y, -z'

loop_
_atom_site_label
_atom_site_type_symbol
_atom_site_fract_x
_atom_site_fract_y
_atom_site_fract_z
_atom_site_U_iso_or_equiv
_atom_site_adp_type
_atom_site_occupancy
_atom_site_symmetry_multiplicity
_atom_site_calc_flag
_atom_site_refinement_flags
_atom_site_disorder_assembly
_atom_site_disorder_group
C20 C 0.4201(9) 0.7629(13) 1.0597(18) 0.062(2) Uani 0.554(4) 1 d PDU A 1
H20A H 0.4373 0.6812 1.0735 0.074 Uiso 0.554(4) 1 calc PR A 1
H20B H 0.4281 0.7545 0.9803 0.074 Uiso 0.554(4) 1 calc PR A 1
C21 C 0.529(2) 0.8715(10) 1.1373(10) 0.0786(19) Uani 0.554(4) 1 d PDU A 1
H21A H 0.5307 0.8698 1.2158 0.094 Uiso 0.554(4) 1 calc PR A 1
H21B H 0.6196 0.8552 1.1166 0.094 Uiso 0.554(4) 1 calc PR A 1
O8 O 0.5055(5) 1.0024(5) 1.1325(4) 0.1070(12) Uani 0.554(4) 1 d PDU A 1
H8 H 0.4810 0.9996 1.0655 0.161 Uiso 0.554(4) 1 calc PR A 1
C20' C 0.4211(12) 0.7952(16) 1.052(2) 0.062(2) Uani 0.446(4) 1 d PD A 2
H20C H 0.4189 0.8065 0.9769 0.074 Uiso 0.446(4) 1 calc PR A 2
H20D H 0.4553 0.7130 1.0495 0.074 Uiso 0.446(4) 1 calc PR A 2
C21' C 0.523(3) 0.9053(15) 1.1385(11) 0.0786(19) Uani 0.446(4) 1 d PD A 2
H21C H 0.6147 0.9037 1.1159 0.094 Uiso 0.446(4) 1 calc PR A 2
H21D H 0.4931 0.9885 1.1385 0.094 Uiso 0.446(4) 1 calc PR A 2
O8' O 0.5314(6) 0.8929(6) 1.2540(5) 0.1070(12) Uani 0.446(4) 1 d PD A 2
H8' H 0.5326 0.9650 1.3004 0.161 Uiso 0.446(4) 1 calc PR A 2
C1 C -0.0444(2) 0.55675(19) 0.66138(16) 0.0297(4) Uani 1 1 d . . .
C2 C 0.15130(19) 0.46606(19) 0.74515(16) 0.0280(4) Uani 1 1 d . . .
C3 C 0.2020(2) 0.3330(2) 0.71194(18) 0.0361(5) Uani 1 1 d . . .
H3A H 0.2486 0.3178 0.7804 0.043 Uiso 1 1 calc R . .
H3B H 0.1222 0.2656 0.6795 0.043 Uiso 1 1 calc R . .
C4 C 0.3019(2) 0.3227(2) 0.62544(18) 0.0395(5) Uani 1 1 d . . .
H4A H 0.3431 0.2426 0.6159 0.047 Uiso 1 1 calc R . .
H4B H 0.2513 0.3199 0.5516 0.047 Uiso 1 1 calc R . .
C5 C 0.4158(2) 0.4386(2) 0.66644(19) 0.0407(5) Uani 1 1 d . . .
H5A H 0.4758 0.4341 0.7339 0.049 Uiso 1 1 calc R . .
H5B H 0.4724 0.4376 0.6068 0.049 Uiso 1 1 calc R . .
C6 C 0.3643(2) 0.6538(2) 0.64388(18) 0.0390(5) Uani 1 1 d . . .
C7 C 0.2788(2) 0.7596(2) 0.67670(18) 0.0393(5) Uani 1 1 d . . .
H7 H 0.2499 0.7751 0.7480 0.047 Uiso 1 1 calc R . .
C8 C 0.2393(2) 0.8345(2) 0.61396(19) 0.0436(6) Uani 1 1 d . . .
C9 C 0.1520(2) 0.9398(2) 0.6596(2) 0.0483(6) Uani 1 1 d . . .
H9A H 0.1608 0.9587 0.7423 0.058 Uiso 1 1 calc R . .
H9B H 0.1876 1.0188 0.6439 0.058 Uiso 1 1 calc R . .
C10 C 0.0000(2) 0.9026(2) 0.6079(2) 0.0481(6) Uani 1 1 d . . .
H10A H -0.0087 0.8851 0.5253 0.058 Uiso 1 1 calc R . .
H10B H -0.0349 0.8225 0.6222 0.058 Uiso 1 1 calc R . .
C11 C 0.2703(4) 0.8204(4) 0.4953(2) 0.0889(11) Uani 1 1 d . . .
H11A H 0.3444 0.8873 0.4984 0.133 Uiso 1 1 calc R . .
H11B H 0.1883 0.8289 0.4474 0.133 Uiso 1 1 calc R . .
H11C H 0.2982 0.7361 0.4639 0.133 Uiso 1 1 calc R . .
C12 C 0.0848(2) 0.48708(19) 0.85443(16) 0.0298(4) Uani 1 1 d . . .
C13 C -0.0844(2) 0.6113(2) 0.78053(16) 0.0298(4) Uani 1 1 d . . .
C14 C -0.2418(2) 0.6082(2) 0.77092(18) 0.0401(5) Uani 1 1 d . . .
H14A H -0.2756 0.6377 0.7064 0.048 Uiso 1 1 calc R . .
H14B H -0.2849 0.5188 0.7554 0.048 Uiso 1 1 calc R . .
C15 C -0.2861(2) 0.6930(3) 0.8787(2) 0.0510(6) Uani 1 1 d . . .
H15A H -0.3847 0.7002 0.8637 0.061 Uiso 1 1 calc R . .
H15B H -0.2714 0.6534 0.9398 0.061 Uiso 1 1 calc R . .
C16 C -0.2017(3) 0.8272(3) 0.9150(2) 0.0540(7) Uani 1 1 d . . .
H16A H -0.2270 0.8722 0.8593 0.065 Uiso 1 1 calc R . .
H16B H -0.2211 0.8782 0.9889 0.065 Uiso 1 1 calc R . .
C17 C 0.0384(2) 0.8412(2) 1.02037(18) 0.0437(6) Uani 1 1 d . . .
C18 C 0.1829(2) 0.8202(2) 1.00675(19) 0.0489(6) Uani 1 1 d . A .
H18 H 0.2131 0.8310 0.9410 0.059 Uiso 1 1 calc R . .
C19 C 0.2740(2) 0.7874(2) 1.0792(2) 0.0502(6) Uani 1 1 d D . .
C22 C 0.2402(3) 0.7586(3) 1.1850(3) 0.0733(8) Uani 1 1 d . A .
H22A H 0.2818 0.8302 1.2513 0.110 Uiso 1 1 calc R . .
H22B H 0.2764 0.6804 1.1900 0.110 Uiso 1 1 calc R . .
H22C H 0.1408 0.7467 1.1819 0.110 Uiso 1 1 calc R . .
N1 N 0.05816(17) 0.48244(16) 0.65189(13) 0.0323(4) Uani 1 1 d . . .
H1 H 0.0694 0.4405 0.5835 0.039 Uiso 1 1 calc R . .
N2 N -0.03092(16) 0.54418(16) 0.85833(13) 0.0321(4) Uani 1 1 d . . .
H2 H -0.0776 0.5404 0.9123 0.038 Uiso 1 1 calc R . .
N3 N 0.35303(18) 0.55789(17) 0.69413(15) 0.0374(4) Uani 1 1 d . . .
N4 N -0.05465(19) 0.81383(18) 0.92306(15) 0.0446(5) Uani 1 1 d . . .
O1 O -0.10878(15) 0.57937(15) 0.57957(11) 0.0429(4) Uani 1 1 d . . .
O2 O 0.13647(15) 0.44876(16) 0.93203(12) 0.0444(4) Uani 1 1 d . . .
O3 O 0.27059(13) 0.56856(13) 0.78180(11) 0.0320(3) Uani 1 1 d . . .
O4 O 0.44786(19) 0.64901(17) 0.57605(15) 0.0607(5) Uani 1 1 d . . .
O5 O -0.0840(2) 0.99966(19) 0.65157(15) 0.0663(5) Uani 1 1 d . . .
H5 H -0.0627 1.0282 0.7217 0.099 Uiso 1 1 calc R . .
O6 O -0.01668(14) 0.74678(13) 0.81728(11) 0.0357(3) Uani 1 1 d . . .
O7 O -0.00108(18) 0.88769(19) 1.11282(13) 0.0643(5) Uani 1 1 d . . .
O9 O 0.6228(3) 0.9042(3) 0.6578(3) 0.1197(10) Uani 1 1 d D . .
H1W H 0.702(3) 0.913(6) 0.640(5) 0.24(3) Uiso 1 1 d D . .
H2W H 0.573(6) 0.841(7) 0.608(6) 0.44(7) Uiso 1 1 d D . .

loop_
_atom_site_aniso_label
_atom_site_aniso_U_11
_atom_site_aniso_U_22
_atom_site_aniso_U_33
_atom_site_aniso_U_23
_atom_site_aniso_U_13
_atom_site_aniso_U_12
C20 0.0480(16) 0.071(6) 0.057(3) 0.001(4) 0.0077(14) 0.015(2)
C21 0.046(2) 0.117(5) 0.059(2) 0.009(3) 0.0042(15) 0.005(5)
O8 0.087(2) 0.108(3) 0.101(3) 0.013(2) -0.008(2) -0.022(2)
C20' 0.0480(16) 0.071(6) 0.057(3) 0.001(4) 0.0077(14) 0.015(2)
C21' 0.046(2) 0.117(5) 0.059(2) 0.009(3) 0.0042(15) 0.005(5)
O8' 0.087(2) 0.108(3) 0.101(3) 0.013(2) -0.008(2) -0.022(2)
C1 0.0302(11) 0.0347(11) 0.0240(10) 0.0082(9) 0.0044(9) 0.0048(9)
C2 0.0269(10) 0.0351(11) 0.0235(10) 0.0104(8) 0.0045(8) 0.0052(9)
C3 0.0389(12) 0.0355(12) 0.0357(11) 0.0121(9) 0.0063(9) 0.0088(10)
C4 0.0447(13) 0.0415(13) 0.0356(12) 0.0109(10) 0.0111(10) 0.0192(11)
C5 0.0363(12) 0.0526(14) 0.0409(12) 0.0184(11) 0.0149(10) 0.0193(11)
C6 0.0394(12) 0.0437(13) 0.0378(12) 0.0148(10) 0.0145(10) 0.0061(10)
C7 0.0443(13) 0.0405(13) 0.0360(12) 0.0117(10) 0.0167(10) 0.0073(11)
C8 0.0469(14) 0.0464(14) 0.0396(13) 0.0145(11) 0.0097(11) 0.0076(11)
C9 0.0554(15) 0.0372(13) 0.0496(14) 0.0105(11) 0.0031(12) 0.0094(11)
C10 0.0569(15) 0.0441(14) 0.0407(13) 0.0079(11) 0.0054(11) 0.0136(12)
C11 0.114(3) 0.127(3) 0.0607(19) 0.057(2) 0.0398(19) 0.067(2)
C12 0.0298(11) 0.0356(11) 0.0267(10) 0.0127(9) 0.0064(8) 0.0048(9)
C13 0.0297(11) 0.0371(12) 0.0243(10) 0.0105(9) 0.0056(8) 0.0073(9)
C14 0.0295(11) 0.0563(15) 0.0379(12) 0.0180(11) 0.0056(9) 0.0106(10)
C15 0.0370(13) 0.0811(19) 0.0465(14) 0.0272(13) 0.0165(11) 0.0272(13)
C16 0.0551(15) 0.0676(18) 0.0417(14) 0.0094(12) 0.0139(12) 0.0341(14)
C17 0.0509(14) 0.0419(13) 0.0313(12) -0.0006(10) 0.0092(11) 0.0053(11)
C18 0.0452(14) 0.0595(16) 0.0302(12) -0.0040(11) 0.0102(11) -0.0009(12)
C19 0.0465(14) 0.0452(14) 0.0449(14) -0.0058(11) 0.0055(12) 0.0012(11)
C22 0.073(2) 0.071(2) 0.088(2) 0.0392(17) 0.0159(17) 0.0149(16)
N1 0.0351(9) 0.0432(10) 0.0183(8) 0.0060(7) 0.0053(7) 0.0127(8)
N2 0.0308(9) 0.0455(11) 0.0270(9) 0.0170(8) 0.0128(7) 0.0107(8)
N3 0.0365(10) 0.0423(11) 0.0408(10) 0.0158(9) 0.0210(8) 0.0112(8)
N4 0.0483(11) 0.0517(12) 0.0306(10) 0.0009(8) 0.0123(9) 0.0201(9)
O1 0.0470(9) 0.0622(10) 0.0234(7) 0.0147(7) 0.0039(7) 0.0235(8)
O2 0.0466(9) 0.0685(11) 0.0325(8) 0.0292(8) 0.0141(7) 0.0245(8)
O3 0.0322(8) 0.0390(8) 0.0254(7) 0.0087(6) 0.0100(6) 0.0037(6)
O4 0.0709(12) 0.0635(12) 0.0702(12) 0.0344(10) 0.0485(10) 0.0254(10)
O5 0.0688(12) 0.0793(13) 0.0464(10) 0.0070(10) 0.0014(9) 0.0377(11)
O6 0.0432(8) 0.0378(8) 0.0267(7) 0.0075(6) 0.0108(6) 0.0082(7)
O7 0.0609(11) 0.0857(14) 0.0333(9) -0.0064(9) 0.0122(8) 0.0170(10)
O9 0.0830(18) 0.098(2) 0.155(3) -0.0024(18) 0.0385(19) 0.0043(16)

loop_
_atom_type_symbol
_atom_type_description
_atom_type_scat_dispersion_real
_atom_type_scat_dispersion_imag
_atom_type_scat_source
C C 0.0033 0.0016 'International Tables Vol C Tables 4.2.6.8 and 6.1.1.4'
H H 0.0000 0.0000 'International Tables Vol C Tables 4.2.6.8 and 6.1.1.4'
N N 0.0061 0.0033 'International Tables Vol C Tables 4.2.6.8 and 6.1.1.4'
O O 0.0106 0.0060 'International Tables Vol C Tables 4.2.6.8 and 6.1.1.4'

loop_
_geom_angle_atom_site_label_1
_geom_angle_atom_site_label_2
_geom_angle_atom_site_label_3
_geom_angle
C21 C20 C19 112.0(14)
C21 C20 H20A 109.2
C19 C20 H20A 109.2
C21 C20 H20B 109.2
C19 C20 H20B 109.2
H20A C20 H20B 107.9
O8 C21 C20 114.2(11)
O8 C21 H21A 108.7
C20 C21 H21A 108.7
O8 C21 H21B 108.7
C20 C21 H21B 108.7
H21A C21 H21B 107.6
C19 C20' C21' 114.2(18)
C19 C20' H20C 108.7
C21' C20' H20C 108.7
C19 C20' H20D 108.7
C21' C20' H20D 108.7
H20C C20' H20D 107.6
O8' C21' C20' 111.1(17)
O8' C21' H21C 109.4
C20' C21' H21C 109.4
O8' C21' H21D 109.4
C20' C21' H21D 109.4
H21C C21' H21D 108.0
C21' O8' H8' 109.5
O1 C1 N1 122.93(18)
O1 C1 C13 119.32(18)
N1 C1 C13 117.72(17)
N1 C2 O3 110.77(15)
N1 C2 C3 111.32(16)
O3 C2 C3 109.58(15)
N1 C2 C12 111.87(15)
O3 C2 C12 102.17(15)
C3 C2 C12 110.76(16)
C4 C3 C2 112.26(17)
C4 C3 H3A 109.2
C2 C3 H3A 109.2
C4 C3 H3B 109.2
C2 C3 H3B 109.2
H3A C3 H3B 107.9
C5 C4 C3 110.06(18)
C5 C4 H4A 109.6
C3 C4 H4A 109.6
C5 C4 H4B 109.6
C3 C4 H4B 109.6
H4A C4 H4B 108.2
N3 C5 C4 109.23(17)
N3 C5 H5A 109.8
C4 C5 H5A 109.8
N3 C5 H5B 109.8
C4 C5 H5B 109.8
H5A C5 H5B 108.3
O4 C6 N3 118.2(2)
O4 C6 C7 124.1(2)
N3 C6 C7 117.64(18)
C8 C7 C6 125.8(2)
C8 C7 H7 117.1
C6 C7 H7 117.1
C7 C8 C11 124.7(2)
C7 C8 C9 119.7(2)
C11 C8 C9 115.5(2)
C10 C9 C8 112.96(19)
C10 C9 H9A 109.0
C8 C9 H9A 109.0
C10 C9 H9B 109.0
C8 C9 H9B 109.0
H9A C9 H9B 107.8
O5 C10 C9 113.63(19)
O5 C10 H10A 108.8
C9 C10 H10A 108.8
O5 C10 H10B 108.8
C9 C10 H10B 108.8
H10A C10 H10B 107.7
C8 C11 H11A 109.5
C8 C11 H11B 109.5
H11A C11 H11B 109.5
C8 C11 H11C 109.5
H11A C11 H11C 109.5
H11B C11 H11C 109.5
O2 C12 N2 122.83(18)
O2 C12 C2 119.51(17)
N2 C12 C2 117.63(16)
N2 C13 O6 110.25(15)
N2 C13 C14 111.96(16)
O6 C13 C14 109.71(16)
N2 C13 C1 111.74(16)
O6 C13 C1 102.66(15)
C14 C13 C1 110.13(16)
C15 C14 C13 112.97(18)
C15 C14 H14A 109.0
C13 C14 H14A 109.0
C15 C14 H14B 109.0
C13 C14 H14B 109.0
H14A C14 H14B 107.8
C16 C15 C14 109.54(19)
C16 C15 H15A 109.8
C14 C15 H15A 109.8
C16 C15 H15B 109.8
C14 C15 H15B 109.8
H15A C15 H15B 108.2
N4 C16 C15 109.10(19)
N4 C16 H16A 109.9
C15 C16 H16A 109.9
N4 C16 H16B 109.9
C15 C16 H16B 109.9
H16A C16 H16B 108.3
O7 C17 N4 118.4(2)
O7 C17 C18 124.9(2)
N4 C17 C18 116.66(19)
C19 C18 C17 126.2(2)
C19 C18 H18 116.9
C17 C18 H18 116.9
C18 C19 C22 123.8(2)
C18 C19 C20 124.3(8)
C22 C19 C20 111.7(8)
C18 C19 C20' 113.9(10)
C22 C19 C20' 121.9(10)
C20 C19 C20' 14.6(13)
C19 C22 H22A 109.5
C19 C22 H22B 109.5
H22A C22 H22B 109.5
C19 C22 H22C 109.5
H22A C22 H22C 109.5
H22B C22 H22C 109.5
C1 N1 C2 126.11(16)
C1 N1 H1 116.9
C2 N1 H1 116.9
C12 N2 C13 125.92(16)
C12 N2 H2 117.0
C13 N2 H2 117.0
C6 N3 O3 119.45(16)
C6 N3 C5 126.89(17)
O3 N3 C5 113.65(16)
C17 N4 O6 119.41(17)
C17 N4 C16 126.56(18)
O6 N4 C16 113.26(17)
N3 O3 C2 110.54(14)
C10 O5 H5 109.5
N4 O6 C13 109.23(14)
H1W O9 H2W 109.7(18)

loop_
_geom_bond_atom_site_label_1
_geom_bond_atom_site_label_2
_geom_bond_distance
C20 C21 1.508(8)
C20 C19 1.509(7)
C20 H20A 0.9700
C20 H20B 0.9700
C21 O8 1.469(9)
C21 H21A 0.9700
C21 H21B 0.9700
O8 H8 0.8200
C20' C19 1.512(9)
C20' C21' 1.518(9)
C20' H20C 0.9700
C20' H20D 0.9700
C21' O8' 1.460(10)
C21' H21C 0.9700
C21' H21D 0.9700
O8' H8' 0.8200
C1 O1 1.217(2)
C1 N1 1.336(2)
C1 C13 1.530(3)
C2 N1 1.435(2)
C2 O3 1.455(2)
C2 C3 1.524(3)
C2 C12 1.534(3)
C3 C4 1.520(3)
C3 H3A 0.9700
C3 H3B 0.9700
C4 C5 1.511(3)
C4 H4A 0.9700
C4 H4B 0.9700
C5 N3 1.448(3)
C5 H5A 0.9700
C5 H5B 0.9700
C6 O4 1.233(2)
C6 N3 1.353(3)
C6 C7 1.470(3)
C7 C8 1.321(3)
C7 H7 0.9300
C8 C11 1.498(3)
C8 C9 1.506(3)
C9 C10 1.505(3)
C9 H9A 0.9700
C9 H9B 0.9700
C10 O5 1.417(3)
C10 H10A 0.9700
C10 H10B 0.9700
C11 H11A 0.9600
C11 H11B 0.9600
C11 H11C 0.9600
C12 O2 1.218(2)
C12 N2 1.336(2)
C13 N2 1.436(2)
C13 O6 1.462(2)
C13 C14 1.520(3)
C14 C15 1.518(3)
C14 H14A 0.9700
C14 H14B 0.9700
C15 C16 1.511(4)
C15 H15A 0.9700
C15 H15B 0.9700
C16 N4 1.448(3)
C16 H16A 0.9700
C16 H16B 0.9700
C17 O7 1.231(3)
C17 N4 1.349(3)
C17 C18 1.470(3)
C18 C19 1.324(3)
C18 H18 0.9300
C19 C22 1.492(4)
C22 H22A 0.9600
C22 H22B 0.9600
C22 H22C 0.9600
N1 H1 0.8600
N2 H2 0.8600
N3 O3 1.410(2)
N4 O6 1.409(2)
O5 H5 0.8200
O9 H1W 0.838(10)
O9 H2W 0.836(10)

loop_
_geom_torsion_atom_site_label_1
_geom_torsion_atom_site_label_2
_geom_torsion_atom_site_label_3
_geom_torsion_atom_site_label_4
_geom_torsion
C19 C20 C21 O8 -53.2(19)
C19 C20' C21' O8' 59(2)
N1 C2 C3 C4 70.4(2)
O3 C2 C3 C4 -52.5(2)
C12 C2 C3 C4 -164.44(17)
C2 C3 C4 C5 50.3(2)
C3 C4 C5 N3 -52.3(2)
O4 C6 C7 C8 26.0(4)
N3 C6 C7 C8 -156.0(2)
C6 C7 C8 C11 2.8(4)
C6 C7 C8 C9 -179.7(2)
C7 C8 C9 C10 -102.2(3)
C11 C8 C9 C10 75.5(3)
C8 C9 C10 O5 178.9(2)
N1 C2 C12 O2 163.61(18)
O3 C2 C12 O2 -77.9(2)
C3 C2 C12 O2 38.8(3)
N1 C2 C12 N2 -14.5(3)
O3 C2 C12 N2 103.99(19)
C3 C2 C12 N2 -139.37(18)
O1 C1 C13 N2 161.82(18)
N1 C1 C13 N2 -16.2(2)
O1 C1 C13 O6 -80.1(2)
N1 C1 C13 O6 101.89(19)
O1 C1 C13 C14 36.7(3)
N1 C1 C13 C14 -141.34(19)
N2 C13 C14 C15 70.7(2)
O6 C13 C14 C15 -52.0(2)
C1 C13 C14 C15 -164.31(18)
C13 C14 C15 C16 49.3(3)
C14 C15 C16 N4 -52.4(2)
O7 C17 C18 C19 34.1(4)
N4 C17 C18 C19 -149.9(2)
C17 C18 C19 C22 3.8(4)
C17 C18 C19 C20 178.0(7)
C17 C18 C19 C20' -170.1(8)
C21 C20 C19 C18 107.7(12)
C21 C20 C19 C22 -77.4(12)
C21 C20 C19 C20' 60(6)
C21' C20' C19 C18 110.2(15)
C21' C20' C19 C22 -63.8(16)
C21' C20' C19 C20 -112(8)
O1 C1 N1 C2 170.72(19)
C13 C1 N1 C2 -11.3(3)
O3 C2 N1 C1 -86.2(2)
C3 C2 N1 C1 151.62(19)
C12 C2 N1 C1 27.1(3)
O2 C12 N2 C13 168.69(19)
C2 C12 N2 C13 -13.2(3)
O6 C13 N2 C12 -84.5(2)
C14 C13 N2 C12 153.04(19)
C1 C13 N2 C12 29.0(3)
O4 C6 N3 O3 172.70(19)
C7 C6 N3 O3 -5.4(3)
O4 C6 N3 C5 -8.7(3)
C7 C6 N3 C5 173.2(2)
C4 C5 N3 C6 -118.2(2)
C4 C5 N3 O3 60.5(2)
O7 C17 N4 O6 -172.7(2)
C18 C17 N4 O6 11.0(3)
O7 C17 N4 C16 -3.5(4)
C18 C17 N4 C16 -179.8(2)
C15 C16 N4 C17 -107.0(3)
C15 C16 N4 O6 62.8(2)
C6 N3 O3 C2 114.85(19)
C5 N3 O3 C2 -64.0(2)
N1 C2 O3 N3 -65.75(18)
C3 C2 O3 N3 57.45(18)
C12 C2 O3 N3 174.95(14)
C17 N4 O6 C13 104.8(2)
C16 N4 O6 C13 -65.8(2)
N2 C13 O6 N4 -65.93(18)
C14 C13 O6 N4 57.82(19)
C1 C13 O6 N4 174.89(14)
